data_4321288
loop_
_publ_author_name
'Weijie Teng'
'Ulrich Englich'
'Karin Ruhlandt-Senge'

_publ_section_title
;
 Syntheses, Structures, and Reactivities of Heteroleptic Magnesium Amide
 Thiolates
;
_journal_name_full 'Inorganic Chemistry'
_journal_page_first 3875
_journal_page_last 3880
_journal_paper_doi 10.1021/ic9913738
_journal_volume 39
_journal_year 2000
_chemical_formula_sum 'C25 H49 Mg N O S Si2'
_chemical_formula_weight 492.20
_chemical_name_systematic
;
 ?
;
_space_group_IT_number 14
_symmetry_cell_setting monoclinic
_symmetry_space_group_name_Hall '-P 2ybc'
_symmetry_space_group_name_H-M 'P 1 21/c 1'
_atom_sites_solution_hydrogens geom
_atom_sites_solution_primary direct
_atom_sites_solution_secondary difmap
_audit_creation_method SHELXL
_cell_angle_alpha 90.00
_cell_angle_beta 99.9060(10)
_cell_angle_gamma 90.00
_cell_formula_units_Z 4
_cell_length_a 11.1691(1)
_cell_length_b 11.0578(1)
_cell_length_c 26.0671(4)
_cell_measurement_reflns_used 6497
_cell_measurement_temperature 150(2)
_cell_volume 3171.44(6)
_computing_cell_refinement 'Siemens SAINT'
_computing_data_collection 'Siemens SMART'
_computing_data_reduction 'Siemens SHELXTL'
_computing_molecular_graphics 'Siemens SHELXTL'
_computing_publication_material 'Siemens SHELXTL'
_computing_structure_refinement 'SHELXL-93 (Sheldrick, 1993)'
_computing_structure_solution 'SHELXS-86 (Sheldrick, 1990)'
_diffrn_ambient_temperature 150(2)
_diffrn_measurement_device_type 'Siemens SMART CCD'
_diffrn_measurement_method omega
_diffrn_radiation_monochromator graphite
_diffrn_radiation_source 'fine-focus sealed tube'
_diffrn_radiation_type MoK\a
_diffrn_radiation_wavelength 0.71073
_diffrn_reflns_av_R_equivalents 0.0488
_diffrn_reflns_av_sigmaI/netI 0.0603
_diffrn_reflns_limit_h_max 12
_diffrn_reflns_limit_h_min -14
_diffrn_reflns_limit_k_max 12
_diffrn_reflns_limit_k_min -14
_diffrn_reflns_limit_l_max 34
_diffrn_reflns_limit_l_min -29
_diffrn_reflns_number 19337
_diffrn_reflns_theta_max 28.17
_diffrn_reflns_theta_min 1.59
_diffrn_standards_decay_% No
_exptl_absorpt_coefficient_mu 0.213
_exptl_absorpt_correction_T_max 0.98
_exptl_absorpt_correction_T_min 0.87
_exptl_absorpt_correction_type 'Semi-empirical from equivalents'
_exptl_absorpt_process_details 'Blessing, Acta Cryst. (1995) A51 33-38.'
_exptl_crystal_colour colorless
_exptl_crystal_density_diffrn 1.031
_exptl_crystal_description plate
_exptl_crystal_F_000 1080
_exptl_crystal_size_max 0.72
_exptl_crystal_size_mid 0.40
_exptl_crystal_size_min 0.28
_refine_diff_density_max 0.462
_refine_diff_density_min -0.396
_refine_diff_density_rms 0.066
_refine_ls_extinction_method none
_refine_ls_goodness_of_fit_all 1.025
_refine_ls_goodness_of_fit_obs 1.098
_refine_ls_hydrogen_treatment riding
_refine_ls_matrix_type full
_refine_ls_number_parameters 280
_refine_ls_number_reflns 7385
_refine_ls_number_restraints 0
_refine_ls_restrained_S_all 1.025
_refine_ls_restrained_S_obs 1.098
_refine_ls_R_factor_all 0.0557
_refine_ls_R_factor_obs 0.0398
_refine_ls_shift/esd_max 0.002
_refine_ls_shift/esd_mean 0.000
_refine_ls_structure_factor_coef Fsqd
_refine_ls_weighting_details 'w=1/[\s^2^(Fo^2^)+(0.0526P)^2^+0.0000P] where P=(Fo^2^+2Fc^2^)/3'
_refine_ls_weighting_scheme calc
_refine_ls_wR_factor_all 0.1039
_refine_ls_wR_factor_obs 0.0982
_reflns_number_observed 5795
_reflns_number_total 7385
_reflns_observed_criterion >2sigma(I)
_cod_data_source_file ic9913738_2.cif
_cod_data_source_block karin02
_cod_depositor_comments
;
The following automatic conversions were performed:

'_symmetry_cell_setting' value 'Monoclinic' changed to 'monoclinic'
according to the built-in table from CIF Core dictionary named
'cif_core.dic' version 2.4.1 from 2010-06-29.

Automatic conversion script
Id: cif_fix_values 1646 2011-03-28 12:23:43Z adriana 

The following automatic conversions were performed:

'_refine_ls_weighting_scheme' value 'calc
w=1/[\s^2^(Fo^2^)+(0.0526P)^2^+0.0000P] where P=(Fo^2^+2Fc^2^)/3' was
changed to 'calc'. New tag '_refine_ls_weighting_details' was
created. The value of the new tag was set to
'w=1/[\s^2^(Fo^2^)+(0.0526P)^2^+0.0000P] where P=(Fo^2^+2Fc^2^)/3'.

Automatic conversion script
Id: cif_fix_values 3143 2015-03-26 13:38:13Z robertas 
;
_cod_database_code 4321288

loop_
_symmetry_equiv_pos_as_xyz
'x, y, z'
'-x, y+1/2, -z+1/2'
'-x, -y, -z'
'x, -y-1/2, z-1/2'

loop_
_atom_site_aniso_label
_atom_site_aniso_U_11
_atom_site_aniso_U_22
_atom_site_aniso_U_33
_atom_site_aniso_U_23
_atom_site_aniso_U_13
_atom_site_aniso_U_12
Mg1 0.0187(2) 0.0214(2) 0.0194(2) -0.0007(2) 0.0041(2) -0.0012(2)
S1 0.0174(2) 0.0265(2) 0.0160(2) 0.00166(13) 0.00074(12) 0.00129(13)
Si1 0.0274(2) 0.0216(2) 0.0367(2) 0.0002(2) 0.0059(2) -0.0018(2)
Si2 0.0283(2) 0.0315(2) 0.0274(2) -0.0091(2) 0.0083(2) -0.0028(2)
N1 0.0257(6) 0.0216(6) 0.0265(6) -0.0035(5) 0.0073(5) -0.0018(5)
O1 0.0236(5) 0.0229(5) 0.0323(6) 0.0020(4) 0.0092(4) -0.0021(4)
C1 0.0177(6) 0.0248(7) 0.0158(6) 0.0006(5) 0.0010(5) 0.0019(5)
C2 0.0196(6) 0.0228(7) 0.0199(7) 0.0021(5) 0.0044(5) 0.0021(5)
C3 0.0243(7) 0.0237(7) 0.0209(7) 0.0005(5) 0.0025(5) -0.0027(5)
C4 0.0234(7) 0.0288(8) 0.0179(7) 0.0003(6) 0.0007(5) -0.0005(6)
C5 0.0306(8) 0.0286(8) 0.0188(7) 0.0071(6) -0.0018(6) -0.0029(6)
C6 0.0230(7) 0.0255(8) 0.0200(7) 0.0027(6) 0.0008(5) -0.0019(6)
C7 0.0250(7) 0.0263(8) 0.0238(7) 0.0059(6) -0.0006(6) -0.0042(6)
C8 0.0490(11) 0.0305(9) 0.0659(13) 0.0172(9) 0.0135(9) 0.0104(8)
C9 0.0338(9) 0.0717(14) 0.0435(10) 0.0290(9) 0.0090(8) -0.0038(9)
C10 0.0315(8) 0.0314(8) 0.0199(7) 0.0018(6) -0.0041(6) -0.0073(6)
C11 0.0385(9) 0.0454(10) 0.0351(9) 0.0030(8) -0.0133(7) -0.0005(8)
C12 0.0530(11) 0.0550(12) 0.0254(9) -0.0091(8) 0.0008(8) -0.0013(9)
C13 0.0321(8) 0.0264(8) 0.0244(7) 0.0074(6) -0.0049(6) -0.0066(6)
C14 0.0476(10) 0.0276(9) 0.0433(10) 0.0043(7) -0.0029(8) -0.0023(7)
C15 0.0348(9) 0.0438(10) 0.0432(10) 0.0091(8) 0.0030(7) -0.0112(8)
C16 0.0436(10) 0.0492(11) 0.0492(11) -0.0232(9) 0.0085(8) -0.0104(8)
C17 0.0505(11) 0.0508(11) 0.0288(9) -0.0016(8) 0.0081(8) 0.0097(9)
C18 0.0384(9) 0.0526(11) 0.0341(9) -0.0126(8) 0.0147(7) -0.0050(8)
C19 0.0575(12) 0.0339(10) 0.0650(13) -0.0085(9) 0.0065(10) 0.0135(9)
C20 0.0456(10) 0.0407(10) 0.0533(11) 0.0162(8) 0.0027(9) -0.0157(8)
C21 0.0245(8) 0.0401(10) 0.0381(9) 0.0017(7) 0.0048(7) -0.0009(7)
C22 0.0358(8) 0.0237(8) 0.0335(8) 0.0048(6) 0.0070(7) -0.0003(6)
C23 0.0646(13) 0.0420(11) 0.0776(15) 0.0175(10) 0.0383(12) -0.0015(10)
C24 0.0516(11) 0.0477(11) 0.0490(11) -0.0033(9) 0.0294(9) -0.0113(9)
C25 0.0219(7) 0.0328(9) 0.0484(10) -0.0021(7) 0.0112(7) -0.0035(6)

loop_
_atom_site_label
_atom_site_type_symbol
_atom_site_fract_x
_atom_site_fract_y
_atom_site_fract_z
_atom_site_U_iso_or_equiv
_atom_site_thermal_displace_type
_atom_site_occupancy
_atom_site_calc_flag
_atom_site_refinement_flags
_atom_site_disorder_group
Mg1 Mg -0.11287(4) 1.05868(4) 0.04274(2) 0.01976(11) Uani 1 d . .
S1 S 0.08460(3) 0.94807(3) 0.051539(12) 0.02026(9) Uani 1 d . .
Si1 Si -0.24218(4) 1.31564(4) 0.03084(2) 0.02851(11) Uani 1 d . .
Si2 Si -0.14490(4) 1.22459(4) 0.14005(2) 0.02867(11) Uani 1 d . .
N1 N -0.17137(11) 1.20861(10) 0.07358(5) 0.0243(3) Uani 1 d . .
O1 O -0.22992(9) 0.92715(9) 0.05917(4) 0.0258(2) Uani 1 d . .
C1 C 0.20414(12) 0.96643(12) 0.10740(5) 0.0197(3) Uani 1 d . .
C2 C 0.27663(12) 1.07249(12) 0.11373(5) 0.0207(3) Uani 1 d . .
C3 C 0.36367(13) 1.08491(13) 0.15910(5) 0.0231(3) Uani 1 d . .
H3A H 0.41202(13) 1.15607(13) 0.16339(5) 0.028 Uiso 1 calc R .
C4 C 0.38239(12) 0.99738(13) 0.19819(5) 0.0237(3) Uani 1 d . .
C5 C 0.31250(13) 0.89195(13) 0.19011(5) 0.0267(3) Uani 1 d . .
H5A H 0.32570(13) 0.83009(13) 0.21575(5) 0.032 Uiso 1 calc R .
C6 C 0.22377(13) 0.87375(13) 0.14573(5) 0.0232(3) Uani 1 d . .
C7 C 0.26210(13) 1.17477(13) 0.07349(6) 0.0256(3) Uani 1 d . .
H7A H 0.22174(13) 1.14020(13) 0.03943(6) 0.031 Uiso 1 calc R .
C8 C 0.1798(2) 1.2743(2) 0.08853(8) 0.0481(5) Uani 1 d . .
H8A H 0.1022(2) 1.2391(2) 0.09359(8) 0.072 Uiso 1 calc R .
H8B H 0.1653(2) 1.3349(2) 0.06072(8) 0.072 Uiso 1 calc R .
H8C H 0.2192(2) 1.3128(2) 0.12093(8) 0.072 Uiso 1 calc R .
C9 C 0.3836(2) 1.2291(2) 0.06551(7) 0.0494(5) Uani 1 d . .
H9A H 0.4361(2) 1.1649(2) 0.05587(7) 0.074 Uiso 1 calc R .
H9B H 0.4233(2) 1.2676(2) 0.09787(7) 0.074 Uiso 1 calc R .
H9C H 0.3693(2) 1.2897(2) 0.03766(7) 0.074 Uiso 1 calc R .
C10 C 0.47262(14) 1.01986(14) 0.24837(6) 0.0286(3) Uani 1 d . .
H10A H 0.52859(14) 1.08593(14) 0.24118(6) 0.034 Uiso 1 calc R .
C11 C 0.5512(2) 0.9090(2) 0.26678(7) 0.0420(4) Uani 1 d . .
H11A H 0.6070(2) 0.9288(2) 0.29895(7) 0.063 Uiso 1 calc R .
H11B H 0.5980(2) 0.8856(2) 0.23983(7) 0.063 Uiso 1 calc R .
H11C H 0.4986(2) 0.8417(2) 0.27329(7) 0.063 Uiso 1 calc R .
C12 C 0.4053(2) 1.0649(2) 0.29137(6) 0.0452(5) Uani 1 d . .
H12A H 0.4639(2) 1.0790(2) 0.32335(6) 0.068 Uiso 1 calc R .
H12B H 0.3462(2) 1.0038(2) 0.29793(6) 0.068 Uiso 1 calc R .
H12C H 0.3629(2) 1.1405(2) 0.28026(6) 0.068 Uiso 1 calc R .
C13 C 0.15161(14) 0.75491(13) 0.14157(6) 0.0288(3) Uani 1 d . .
H13A H 0.10151(14) 0.75110(13) 0.10591(6) 0.035 Uiso 1 calc R .
C14 C 0.2350(2) 0.64318(15) 0.14842(7) 0.0408(4) Uani 1 d . .
H14A H 0.1853(2) 0.56967(15) 0.14549(7) 0.061 Uiso 1 calc R .
H14B H 0.2869(2) 0.64577(15) 0.18279(7) 0.061 Uiso 1 calc R .
H14C H 0.2860(2) 0.64295(15) 0.12134(7) 0.061 Uiso 1 calc R .
C15 C 0.0641(2) 0.7519(2) 0.18123(7) 0.0411(4) Uani 1 d . .
H15A H 0.0191(2) 0.6754(2) 0.17786(7) 0.062 Uiso 1 calc R .
H15B H 0.0068(2) 0.8194(2) 0.17450(7) 0.062 Uiso 1 calc R .
H15C H 0.1107(2) 0.7588(2) 0.21657(7) 0.062 Uiso 1 calc R .
C16 C -0.0673(2) 1.3712(2) 0.16436(7) 0.0472(5) Uani 1 d . .
H16A H -0.1166(2) 1.4397(2) 0.14913(7) 0.071 Uiso 1 calc R .
H16B H 0.0130(2) 1.3750(2) 0.15411(7) 0.071 Uiso 1 calc R .
H16C H -0.0582(2) 1.3746(2) 0.20240(7) 0.071 Uiso 1 calc R .
C17 C -0.0464(2) 1.0961(2) 0.17047(7) 0.0432(4) Uani 1 d . .
H17A H -0.0844(2) 1.0189(2) 0.15856(7) 0.065 Uiso 1 calc R .
H17B H -0.0374(2) 1.1011(2) 0.20848(7) 0.065 Uiso 1 calc R .
H17C H 0.0338(2) 1.1016(2) 0.16018(7) 0.065 Uiso 1 calc R .
C18 C -0.2889(2) 1.2165(2) 0.16931(7) 0.0407(4) Uani 1 d . .
H18A H -0.3442(2) 1.2816(2) 0.15490(7) 0.061 Uiso 1 calc R .
H18B H -0.2684(2) 1.2256(2) 0.20720(7) 0.061 Uiso 1 calc R .
H18C H -0.3285(2) 1.1382(2) 0.16095(7) 0.061 Uiso 1 calc R .
C19 C -0.3323(2) 1.4332(2) 0.06053(8) 0.0526(5) Uani 1 d . .
H19A H -0.3929(2) 1.3930(2) 0.07768(8) 0.079 Uiso 1 calc R .
H19B H -0.3734(2) 1.4869(2) 0.03311(8) 0.079 Uiso 1 calc R .
H19C H -0.2773(2) 1.4808(2) 0.08620(8) 0.079 Uiso 1 calc R .
C20 C -0.1291(2) 1.4005(2) -0.00091(7) 0.0472(5) Uani 1 d . .
H20A H -0.0690(2) 1.4392(2) 0.02591(7) 0.071 Uiso 1 calc R .
H20B H -0.1713(2) 1.4625(2) -0.02415(7) 0.071 Uiso 1 calc R .
H20C H -0.0878(2) 1.3442(2) -0.02109(7) 0.071 Uiso 1 calc R .
C21 C -0.35609(14) 1.24248(15) -0.02170(6) 0.0343(4) Uani 1 d . .
H21A H -0.41594(14) 1.19770(15) -0.00577(6) 0.051 Uiso 1 calc R .
H21B H -0.31404(14) 1.18670(15) -0.04181(6) 0.051 Uiso 1 calc R .
H21C H -0.39752(14) 1.30499(15) -0.04487(6) 0.051 Uiso 1 calc R .
C22 C -0.20275(15) 0.80066(13) 0.07405(6) 0.0309(3) Uani 1 d . .
H22A H -0.12050(15) 0.79384(13) 0.09524(6) 0.037 Uiso 1 calc R .
H22B H -0.20641(15) 0.74941(13) 0.04268(6) 0.037 Uiso 1 calc R .
C23 C -0.2983(2) 0.7615(2) 0.10539(9) 0.0583(6) Uani 1 d . .
H23A H -0.2598(2) 0.7231(2) 0.13844(9) 0.070 Uiso 1 calc R .
H23B H -0.3553(2) 0.7031(2) 0.08541(9) 0.070 Uiso 1 calc R .
C24 C -0.3643(2) 0.8762(2) 0.11601(7) 0.0470(5) Uani 1 d . .
H24A H -0.3257(2) 0.9141(2) 0.14915(7) 0.056 Uiso 1 calc R .
H24B H -0.4508(2) 0.8598(2) 0.11734(7) 0.056 Uiso 1 calc R .
C25 C -0.35112(13) 0.95525(15) 0.06973(7) 0.0338(4) Uani 1 d . .
H25A H -0.41416(13) 0.93549(15) 0.03931(7) 0.041 Uiso 1 calc R .
H25B H -0.35776(13) 1.04193(15) 0.07833(7) 0.041 Uiso 1 calc R .

loop_
_atom_type_symbol
_atom_type_description
_atom_type_scat_dispersion_real
_atom_type_scat_dispersion_imag
_atom_type_scat_source
C C 0.0033 0.0016 'International Tables Vol C Tables 4.2.6.8 and 6.1.1.4'
H H 0.0000 0.0000 'International Tables Vol C Tables 4.2.6.8 and 6.1.1.4'
O O 0.0106 0.0060 'International Tables Vol C Tables 4.2.6.8 and 6.1.1.4'
Mg Mg 0.0486 0.0363 'International Tables Vol C Tables 4.2.6.8 and 6.1.1.4'
Si Si 0.0817 0.0704 'International Tables Vol C Tables 4.2.6.8 and 6.1.1.4'
S S 0.1246 0.1234 'International Tables Vol C Tables 4.2.6.8 and 6.1.1.4'
N N 0.0061 0.0033 'International Tables Vol C Tables 4.2.6.8 and 6.1.1.4'

loop_
_geom_angle_atom_site_label_1
_geom_angle_atom_site_label_2
_geom_angle_atom_site_label_3
_geom_angle
_geom_angle_site_symmetry_1
_geom_angle_site_symmetry_3
_geom_angle_publ_flag
N1 Mg1 O1 103.89(5) . . ?
N1 Mg1 S1 135.49(4) . . ?
O1 Mg1 S1 102.61(3) . . ?
N1 Mg1 S1 121.22(4) . 3_575 ?
O1 Mg1 S1 111.86(3) . 3_575 ?
S1 Mg1 S1 79.58(2) . 3_575 ?
N1 Mg1 Si1 28.84(4) . . ?
O1 Mg1 Si1 111.06(3) . . ?
S1 Mg1 Si1 145.68(2) . . ?
S1 Mg1 Si1 93.56(2) 3_575 . ?
N1 Mg1 Si2 28.07(3) . . ?
O1 Mg1 Si2 94.53(3) . . ?
S1 Mg1 Si2 115.17(2) . . ?
S1 Mg1 Si2 146.70(2) 3_575 . ?
Si1 Mg1 Si2 56.901(13) . . ?
C1 S1 Mg1 122.45(5) . . ?
C1 S1 Mg1 125.90(5) . 3_575 ?
Mg1 S1 Mg1 100.42(2) . 3_575 ?
N1 Si1 C20 111.10(7) . . ?
N1 Si1 C21 110.66(7) . . ?
C20 Si1 C21 108.40(8) . . ?
N1 Si1 C19 115.20(8) . . ?
C20 Si1 C19 106.44(10) . . ?
C21 Si1 C19 104.63(8) . . ?
N1 Si1 Mg1 34.09(4) . . ?
C20 Si1 Mg1 99.26(7) . . ?
C21 Si1 Mg1 85.74(5) . . ?
C19 Si1 Mg1 147.18(7) . . ?
N1 Si2 C17 109.49(7) . . ?
N1 Si2 C16 114.53(8) . . ?
C17 Si2 C16 107.67(9) . . ?
N1 Si2 C18 112.98(7) . . ?
C17 Si2 C18 105.62(9) . . ?
C16 Si2 C18 106.05(8) . . ?
N1 Si2 Mg1 33.27(4) . . ?
C17 Si2 Mg1 76.40(5) . . ?
C16 Si2 Mg1 130.42(6) . . ?
C18 Si2 Mg1 120.65(5) . . ?
Si2 N1 Si1 124.25(7) . . ?
Si2 N1 Mg1 118.66(6) . . ?
Si1 N1 Mg1 117.07(6) . . ?
C25 O1 C22 107.98(11) . . ?
C25 O1 Mg1 122.25(9) . . ?
C22 O1 Mg1 128.36(9) . . ?
C2 C1 C6 119.89(12) . . ?
C2 C1 S1 120.90(10) . . ?
C6 C1 S1 119.20(10) . . ?
C3 C2 C1 118.55(12) . . ?
C3 C2 C7 118.78(12) . . ?
C1 C2 C7 122.66(12) . . ?
C4 C3 C2 122.90(13) . . ?
C3 C4 C5 117.30(12) . . ?
C3 C4 C10 120.42(13) . . ?
C5 C4 C10 122.24(12) . . ?
C4 C5 C6 122.74(13) . . ?
C5 C6 C1 118.55(13) . . ?
C5 C6 C13 117.97(12) . . ?
C1 C6 C13 123.47(12) . . ?
C8 C7 C9 109.79(14) . . ?
C8 C7 C2 110.72(12) . . ?
C9 C7 C2 113.02(12) . . ?
C4 C10 C11 113.25(12) . . ?
C4 C10 C12 110.12(13) . . ?
C11 C10 C12 110.83(13) . . ?
C6 C13 C14 112.27(12) . . ?
C6 C13 C15 110.93(13) . . ?
C14 C13 C15 110.23(13) . . ?
O1 C22 C23 106.37(13) . . ?
C22 C23 C24 105.65(14) . . ?
C23 C24 C25 102.71(14) . . ?
O1 C25 C24 104.30(13) . . ?

loop_
_geom_bond_atom_site_label_1
_geom_bond_atom_site_label_2
_geom_bond_distance
_geom_bond_site_symmetry_2
_geom_bond_publ_flag
Mg1 N1 2.0006(12) . ?
Mg1 O1 2.0495(10) . ?
Mg1 S1 2.4978(5) . ?
Mg1 S1 2.5321(5) 3_575 ?
Mg1 Si1 3.1783(6) . ?
Mg1 Si2 3.2001(6) . ?
S1 C1 1.8098(13) . ?
S1 Mg1 2.5322(5) 3_575 ?
Si1 N1 1.7216(12) . ?
Si1 C20 1.877(2) . ?
Si1 C21 1.884(2) . ?
Si1 C19 1.889(2) . ?
Si2 N1 1.7161(12) . ?
Si2 C17 1.886(2) . ?
Si2 C16 1.895(2) . ?
Si2 C18 1.897(2) . ?
O1 C25 1.461(2) . ?
O1 C22 1.469(2) . ?
C1 C2 1.419(2) . ?
C1 C6 1.422(2) . ?
C2 C3 1.402(2) . ?
C2 C7 1.532(2) . ?
C3 C4 1.395(2) . ?
C4 C5 1.399(2) . ?
C4 C10 1.528(2) . ?
C5 C6 1.402(2) . ?
C6 C13 1.536(2) . ?
C7 C8 1.528(2) . ?
C7 C9 1.531(2) . ?
C10 C11 1.536(2) . ?
C10 C12 1.536(2) . ?
C13 C14 1.539(2) . ?
C13 C15 1.540(2) . ?
C22 C23 1.514(2) . ?
C23 C24 1.516(3) . ?
C24 C25 1.518(2) . ?
